data_7223855
loop_
_publ_author_name
'Bao, Ming'
'Jiang, Bo'
'Wang, Haiying'
'Li, liang'

_publ_section_title
;
 Base-mediated isocyanide-based three-component reactions: divergent
 synthesis of spiro-substituted furans and pyrroles
;
_journal_name_full 'RSC Adv.'
_journal_paper_doi 10.1039/C5RA25408F
_journal_year 2016
_chemical_formula_sum 'C26 H21 N3 O5'
_chemical_formula_weight 455.46
_chemical_name_systematic
; 
 ? 
;
_space_group_IT_number 15
_symmetry_cell_setting monoclinic
_symmetry_space_group_name_Hall '-C 2yc'
_symmetry_space_group_name_H-M 'C 1 2/c 1'
_atom_sites_solution_hydrogens geom
_atom_sites_solution_primary direct
_atom_sites_solution_secondary difmap
_audit_creation_method SHELXL-97
_audit_update_record
;
2015-11-29 deposited with the CCDC.
2016-01-07 downloaded from the CCDC.
;
_cell_angle_alpha 90.00
_cell_angle_beta 98.631(3)
_cell_angle_gamma 90.00
_cell_formula_units_Z 16
_cell_length_a 28.1196(15)
_cell_length_b 10.6029(6)
_cell_length_c 31.9973(17)
_cell_measurement_reflns_used 9887
_cell_measurement_temperature 296(2)
_cell_measurement_theta_max 27.26
_cell_measurement_theta_min 2.37
_cell_volume 9431.9(9)
_computing_cell_refinement 'Bruker SMART'
_computing_data_collection 'Bruker SMART'
_computing_data_reduction 'Bruker SAINT'
_computing_molecular_graphics 'Bruker SHELXTL'
_computing_publication_material 'Bruker SHELXTL'
_computing_structure_refinement 'SHELXL-97 (Sheldrick, 1997)'
_computing_structure_solution 'SHELXS-97 (Sheldrick, 1990)'
_diffrn_ambient_temperature 296(2)
_diffrn_measured_fraction_theta_full 0.997
_diffrn_measured_fraction_theta_max 0.997
_diffrn_measurement_device_type 'CCD area detector'
_diffrn_measurement_method 'phi and omega scans'
_diffrn_radiation_monochromator graphite
_diffrn_radiation_source 'fine-focus sealed tube'
_diffrn_radiation_type MoK\a
_diffrn_radiation_wavelength 0.71073
_diffrn_reflns_av_R_equivalents 0.0279
_diffrn_reflns_av_sigmaI/netI 0.0302
_diffrn_reflns_limit_h_max 25
_diffrn_reflns_limit_h_min -36
_diffrn_reflns_limit_k_max 11
_diffrn_reflns_limit_k_min -13
_diffrn_reflns_limit_l_max 41
_diffrn_reflns_limit_l_min -41
_diffrn_reflns_number 39411
_diffrn_reflns_theta_full 27.45
_diffrn_reflns_theta_max 27.45
_diffrn_reflns_theta_min 2.06
_exptl_absorpt_coefficient_mu 0.090
_exptl_crystal_colour yellow
_exptl_crystal_density_diffrn 1.283
_exptl_crystal_density_method 'not measured'
_exptl_crystal_description block
_exptl_crystal_F_000 3808
_exptl_crystal_size_max 0.19
_exptl_crystal_size_mid 0.18
_exptl_crystal_size_min 0.16
_refine_diff_density_max 0.299
_refine_diff_density_min -0.239
_refine_diff_density_rms 0.040
_refine_ls_extinction_method none
_refine_ls_goodness_of_fit_ref 1.039
_refine_ls_hydrogen_treatment mixed
_refine_ls_matrix_type full
_refine_ls_number_parameters 623
_refine_ls_number_reflns 10769
_refine_ls_number_restraints 0
_refine_ls_restrained_S_all 1.039
_refine_ls_R_factor_all 0.0784
_refine_ls_R_factor_gt 0.0497
_refine_ls_shift/su_max 0.001
_refine_ls_shift/su_mean 0.000
_refine_ls_structure_factor_coef Fsqd
_refine_ls_weighting_details 'calc w=1/[\s^2^(Fo^2^)+(0.0596P)^2^+4.3687P] where P=(Fo^2^+2Fc^2^)/3'
_refine_ls_weighting_scheme calc
_refine_ls_wR_factor_gt 0.1207
_refine_ls_wR_factor_ref 0.1358
_reflns_number_gt 7367
_reflns_number_total 10769
_reflns_threshold_expression >2sigma(I)
_cod_data_source_file c5ra25408f2.cif
_cod_data_source_block why-jie0525
_cod_depositor_comments
;
The following automatic conversions were performed:

'_symmetry_cell_setting' value 'Monoclinic' changed to 'monoclinic'
according to
/usr/data/users/saulius/crontab/automatic-downloads/rss-feeds/RSC/lib/dictionaries/cif_core.dic
dictionary named 'cif_core.dic' version 2.4.2 from 2011-04-26.

Automatic conversion script
Id: cif_fix_values 4268 2015-11-12 08:31:59Z antanas 
;
_cod_original_sg_symbol_H-M C2/c
_cod_database_code 7223855

loop_
_symmetry_equiv_pos_as_xyz
'x, y, z'
'-x, y, -z+1/2'
'x+1/2, y+1/2, z'
'-x+1/2, y+1/2, -z+1/2'
'-x, -y, -z'
'x, -y, z-1/2'
'-x+1/2, -y+1/2, -z'
'x+1/2, -y+1/2, z-1/2'

loop_
_atom_site_label
_atom_site_type_symbol
_atom_site_fract_x
_atom_site_fract_y
_atom_site_fract_z
_atom_site_U_iso_or_equiv
_atom_site_adp_type
_atom_site_occupancy
_atom_site_symmetry_multiplicity
_atom_site_calc_flag
_atom_site_refinement_flags
N5 N 0.34985(4) 1.06972(11) 0.05622(4) 0.0352(3) Uani 1 1 d .
C2 C 0.42324(5) 0.92164(14) 0.06865(5) 0.0345(3) Uani 1 1 d .
C11 C 0.34684(5) 0.84362(14) 0.08318(5) 0.0359(3) Uani 1 1 d .
C12 C 0.37724(5) 0.74365(14) 0.07587(5) 0.0360(3) Uani 1 1 d .
C3 C 0.42260(5) 0.78360(14) 0.06712(5) 0.0356(3) Uani 1 1 d .
C13 C 0.45896(5) 1.00072(15) 0.06170(5) 0.0390(4) Uani 1 1 d .
C1 C 0.37452(5) 0.96706(14) 0.08163(5) 0.0332(3) Uani 1 1 d .
C22 C 0.34306(5) 1.17258(14) 0.08085(5) 0.0388(4) Uani 1 1 d .
C18 C 0.36731(5) 1.14325(15) 0.12438(5) 0.0388(4) Uani 1 1 d .
C10 C 0.30192(6) 0.81859(16) 0.09214(6) 0.0458(4) Uani 1 1 d .
H10 H 0.2816 0.8837 0.0977 0.055 Uiso 1 1 calc R
O4 O 0.41321(5) 1.23532(14) 0.18193(4) 0.0664(4) Uani 1 1 d .
C7 C 0.36342(6) 0.61641(15) 0.07711(5) 0.0418(4) Uani 1 1 d .
C17 C 0.38396(5) 1.02615(15) 0.12540(5) 0.0353(3) Uani 1 1 d .
C4 C 0.45564(6) 0.69274(16) 0.05980(5) 0.0447(4) Uani 1 1 d .
H4 H 0.4859 0.7156 0.0540 0.054 Uiso 1 1 calc R
C6 C 0.39830(7) 0.52692(16) 0.06943(6) 0.0506(4) Uani 1 1 d .
H6 H 0.3912 0.4413 0.0699 0.061 Uiso 1 1 calc R
C16 C 0.40931(6) 0.95659(17) 0.16246(5) 0.0457(4) Uani 1 1 d .
C5 C 0.44247(7) 0.56489(16) 0.06125(6) 0.0524(5) Uani 1 1 d .
H5 H 0.4647 0.5037 0.0564 0.063 Uiso 1 1 calc R
C23 C 0.32804(6) 1.06388(16) 0.01020(5) 0.0420(4) Uani 1 1 d .
C9 C 0.28683(7) 0.69103(18) 0.09281(6) 0.0532(5) Uani 1 1 d .
H9 H 0.2559 0.6735 0.0982 0.064 Uiso 1 1 calc R
C8 C 0.31621(7) 0.59313(17) 0.08577(6) 0.0514(4) Uani 1 1 d .
H8 H 0.3052 0.5106 0.0867 0.062 Uiso 1 1 calc R
C14 C 0.45637(6) 1.13561(18) 0.06549(6) 0.0506(4) Uani 1 1 d .
C19 C 0.37019(6) 1.23345(17) 0.16010(6) 0.0503(4) Uani 1 1 d .
N1 N 0.53823(6) 0.91891(19) 0.04030(6) 0.0717(5) Uani 1 1 d .
O2 O 0.38807(6) 0.96532(17) 0.19513(5) 0.0842(5) Uani 1 1 d .
C15 C 0.50329(6) 0.95426(17) 0.04990(6) 0.0469(4) Uani 1 1 d .
N2 N 0.45635(7) 1.24249(16) 0.06852(8) 0.0805(6) Uani 1 1 d .
O1 O 0.44496(7) 0.9016(2) 0.16186(5) 0.1278(9) Uani 1 1 d .
C26 C 0.34421(8) 0.94512(18) -0.01076(6) 0.0598(5) Uani 1 1 d .
H26A H 0.3786 0.9447 -0.0085 0.090 Uiso 1 1 calc R
H26B H 0.3303 0.9441 -0.0401 0.090 Uiso 1 1 calc R
H26C H 0.3339 0.8719 0.0031 0.090 Uiso 1 1 calc R
O3 O 0.33708(6) 1.2920(2) 0.16851(6) 0.1129(8) Uani 1 1 d .
N6 N 0.13571(5) -0.05879(12) 0.12030(4) 0.0368(3) Uani 1 1 d .
C28 C 0.08040(5) 0.09223(15) 0.15391(5) 0.0371(4) Uani 1 1 d .
C29 C 0.08016(6) 0.22991(15) 0.15079(5) 0.0399(4) Uani 1 1 d .
C27 C 0.13204(5) 0.04551(14) 0.14993(5) 0.0355(3) Uani 1 1 d .
C48 C 0.16303(6) -0.15543(15) 0.13987(5) 0.0412(4) Uani 1 1 d .
C38 C 0.12613(6) 0.26831(15) 0.14349(5) 0.0402(4) Uani 1 1 d .
C37 C 0.15771(6) 0.16791(15) 0.14103(5) 0.0390(4) Uani 1 1 d .
C42 C 0.15630(6) 0.06093(17) 0.23187(5) 0.0468(4) Uani 1 1 d .
O6 O 0.17935(5) -0.29879(14) 0.22833(5) 0.0698(4) Uani 1 1 d .
C39 C 0.04466(6) 0.01438(16) 0.16190(5) 0.0434(4) Uani 1 1 d .
O8 O 0.18244(5) 0.00602(12) 0.26394(4) 0.0607(4) Uani 1 1 d .
C43 C 0.15637(5) -0.00967(15) 0.19169(5) 0.0382(4) Uani 1 1 d .
C33 C 0.13982(7) 0.39530(16) 0.14032(6) 0.0488(4) Uani 1 1 d .
C49 C 0.11912(6) -0.05830(17) 0.07324(5) 0.0448(4) Uani 1 1 d .
C30 C 0.04618(7) 0.32135(17) 0.15493(6) 0.0502(4) Uani 1 1 d .
H30 H 0.0154 0.2992 0.1595 0.060 Uiso 1 1 calc R
C41 C 0.05036(6) -0.11974(18) 0.16575(6) 0.0494(4) Uani 1 1 d .
O5 O 0.24769(5) -0.19632(15) 0.22402(6) 0.0860(5) Uani 1 1 d .
C35 C 0.21823(7) 0.31868(19) 0.13070(6) 0.0578(5) Uani 1 1 d .
H35 H 0.2494 0.3352 0.1259 0.069 Uiso 1 1 calc R
C44 C 0.17484(6) -0.12211(15) 0.18538(5) 0.0406(4) Uani 1 1 d .
C36 C 0.20374(6) 0.19107(18) 0.13485(6) 0.0492(4) Uani 1 1 d .
H36 H 0.2252 0.1252 0.1334 0.059 Uiso 1 1 calc R
N4 N 0.05314(7) -0.22682(17) 0.16965(7) 0.0747(5) Uani 1 1 d .
C31 C 0.05937(7) 0.44894(17) 0.15210(6) 0.0563(5) Uani 1 1 d .
H31 H 0.0367 0.5107 0.1551 0.068 Uiso 1 1 calc R
C50 C 0.08891(7) 0.05865(19) 0.06002(6) 0.0574(5) Uani 1 1 d .
H50A H 0.0608 0.0583 0.0737 0.086 Uiso 1 1 calc R
H50B H 0.0795 0.0583 0.0299 0.086 Uiso 1 1 calc R
H50C H 0.1075 0.1330 0.0682 0.086 Uiso 1 1 calc R
C32 C 0.10417(8) 0.48589(17) 0.14506(6) 0.0583(5) Uani 1 1 d .
H32 H 0.1112 0.5713 0.1434 0.070 Uiso 1 1 calc R
C34 C 0.18789(7) 0.41693(19) 0.13352(6) 0.0591(5) Uani 1 1 d .
H34 H 0.1987 0.4991 0.1310 0.071 Uiso 1 1 calc R
O7 O 0.13416(7) 0.15492(18) 0.23436(5) 0.1048(7) Uani 1 1 d .
C45 C 0.20522(6) -0.20828(18) 0.21524(6) 0.0498(4) Uani 1 1 d .
C40 C -0.00152(7) 0.06022(19) 0.16921(7) 0.0592(5) Uani 1 1 d .
C46 C 0.18323(10) 0.0684(2) 0.30471(6) 0.0750(7) Uani 1 1 d .
H46A H 0.1952 0.1528 0.3031 0.113 Uiso 1 1 calc R
H46B H 0.2038 0.0224 0.3261 0.113 Uiso 1 1 calc R
H46C H 0.1512 0.0710 0.3117 0.113 Uiso 1 1 calc R
C52 C 0.08795(8) -0.1752(2) 0.06191(7) 0.0686(6) Uani 1 1 d .
H52A H 0.1063 -0.2496 0.0707 0.103 Uiso 1 1 calc R
H52B H 0.0778 -0.1778 0.0319 0.103 Uiso 1 1 calc R
H52C H 0.0602 -0.1716 0.0761 0.103 Uiso 1 1 calc R
N3 N -0.03826(7) 0.0910(2) 0.17600(8) 0.0972(7) Uani 1 1 d .
C25 C 0.27333(6) 1.0636(2) 0.00733(7) 0.0621(5) Uani 1 1 d .
H25A H 0.2632 0.9864 0.0190 0.093 Uiso 1 1 calc R
H25B H 0.2589 1.0703 -0.0217 0.093 Uiso 1 1 calc R
H25C H 0.2635 1.1338 0.0229 0.093 Uiso 1 1 calc R
C24 C 0.34531(8) 1.17858(19) -0.01235(6) 0.0600(5) Uani 1 1 d .
H24A H 0.3348 1.2544 -0.0001 0.090 Uiso 1 1 calc R
H24B H 0.3321 1.1755 -0.0418 0.090 Uiso 1 1 calc R
H24C H 0.3798 1.1778 -0.0093 0.090 Uiso 1 1 calc R
C51 C 0.16309(8) -0.0582(2) 0.05063(6) 0.0685(6) Uani 1 1 d .
H51A H 0.1820 0.0159 0.0585 0.103 Uiso 1 1 calc R
H51B H 0.1529 -0.0584 0.0206 0.103 Uiso 1 1 calc R
H51C H 0.1821 -0.1319 0.0586 0.103 Uiso 1 1 calc R
C21 C 0.42028(9) 1.3090(3) 0.22046(7) 0.0832(7) Uani 1 1 d .
H21A H 0.4161 1.3969 0.2136 0.125 Uiso 1 1 calc R
H21B H 0.4522 1.2950 0.2352 0.125 Uiso 1 1 calc R
H21C H 0.3972 1.2839 0.2381 0.125 Uiso 1 1 calc R
C47 C 0.20536(10) -0.3945(3) 0.25568(10) 0.1088(11) Uani 1 1 d .
H47A H 0.2215 -0.4507 0.2390 0.163 Uiso 1 1 calc R
H47B H 0.1831 -0.4413 0.2696 0.163 Uiso 1 1 calc R
H47C H 0.2286 -0.3542 0.2765 0.163 Uiso 1 1 calc R
C20 C 0.41295(12) 0.9076(3) 0.23402(8) 0.1164(11) Uani 1 1 d .
H20A H 0.4216 0.8224 0.2283 0.175 Uiso 1 1 calc R
H20B H 0.3921 0.9077 0.2552 0.175 Uiso 1 1 calc R
H20C H 0.4415 0.9550 0.2440 0.175 Uiso 1 1 calc R
O9 O 0.17591(5) -0.25121(11) 0.12350(4) 0.0569(3) Uani 1 1 d .
O10 O 0.32103(5) 1.26896(11) 0.06967(4) 0.0552(3) Uani 1 1 d .

loop_
_atom_site_aniso_label
_atom_site_aniso_U_11
_atom_site_aniso_U_22
_atom_site_aniso_U_33
_atom_site_aniso_U_23
_atom_site_aniso_U_13
_atom_site_aniso_U_12
N5 0.0363(7) 0.0275(7) 0.0419(7) 0.0020(6) 0.0064(5) 0.0050(5)
C2 0.0356(8) 0.0332(8) 0.0353(8) -0.0001(6) 0.0069(6) 0.0061(7)
C11 0.0407(8) 0.0275(8) 0.0403(8) 0.0016(6) 0.0084(7) 0.0024(7)
C12 0.0428(8) 0.0279(8) 0.0369(8) 0.0004(6) 0.0048(6) 0.0023(7)
C3 0.0414(8) 0.0295(8) 0.0359(8) -0.0003(6) 0.0059(6) 0.0060(7)
C13 0.0375(8) 0.0358(9) 0.0453(9) 0.0019(7) 0.0111(7) 0.0026(7)
C1 0.0334(7) 0.0272(8) 0.0403(8) 0.0010(6) 0.0095(6) 0.0048(6)
C22 0.0363(8) 0.0277(8) 0.0536(10) 0.0000(7) 0.0103(7) 0.0027(7)
C18 0.0358(8) 0.0340(9) 0.0479(9) -0.0051(7) 0.0103(7) 0.0040(7)
C10 0.0402(9) 0.0408(10) 0.0584(11) 0.0038(8) 0.0138(8) 0.0032(8)
O4 0.0570(8) 0.0807(10) 0.0593(8) -0.0257(7) 0.0018(6) 0.0048(7)
C7 0.0533(10) 0.0280(8) 0.0426(9) 0.0013(7) 0.0025(7) 0.0005(7)
C17 0.0323(7) 0.0336(8) 0.0415(8) -0.0003(7) 0.0110(6) 0.0031(7)
C4 0.0467(9) 0.0376(9) 0.0505(10) -0.0025(8) 0.0097(8) 0.0089(8)
C6 0.0665(12) 0.0257(8) 0.0570(11) -0.0029(8) 0.0012(9) 0.0042(8)
C16 0.0488(10) 0.0448(10) 0.0441(9) 0.0009(8) 0.0092(8) 0.0106(8)
C5 0.0600(11) 0.0333(9) 0.0630(11) -0.0057(8) 0.0064(9) 0.0169(9)
C23 0.0436(9) 0.0408(9) 0.0403(9) 0.0028(7) 0.0026(7) 0.0037(7)
C9 0.0474(10) 0.0470(11) 0.0667(12) 0.0076(9) 0.0137(9) -0.0082(9)
C8 0.0591(11) 0.0355(9) 0.0588(11) 0.0054(8) 0.0059(9) -0.0101(9)
C14 0.0405(9) 0.0402(11) 0.0738(13) 0.0034(9) 0.0177(8) -0.0030(8)
C19 0.0487(10) 0.0425(10) 0.0598(11) -0.0120(9) 0.0081(8) 0.0065(8)
N1 0.0500(9) 0.0901(14) 0.0805(12) 0.0098(10) 0.0281(9) 0.0146(9)
O2 0.0923(11) 0.1089(13) 0.0583(9) 0.0348(9) 0.0334(8) 0.0314(10)
C15 0.0414(9) 0.0510(11) 0.0504(10) 0.0070(8) 0.0137(8) 0.0037(8)
N2 0.0691(12) 0.0376(10) 0.1386(19) -0.0029(11) 0.0276(12) -0.0060(9)
O1 0.1173(14) 0.205(2) 0.0639(10) 0.0339(12) 0.0221(10) 0.1173(16)
C26 0.0773(13) 0.0566(12) 0.0435(10) -0.0060(9) 0.0019(9) 0.0110(10)
O3 0.0757(11) 0.1354(16) 0.1199(15) -0.0819(13) -0.0110(10) 0.0476(11)
N6 0.0412(7) 0.0304(7) 0.0395(7) -0.0016(6) 0.0088(6) 0.0048(6)
C28 0.0377(8) 0.0360(9) 0.0378(8) -0.0006(7) 0.0064(6) 0.0047(7)
C29 0.0440(9) 0.0321(9) 0.0424(9) -0.0011(7) 0.0024(7) 0.0053(7)
C27 0.0371(8) 0.0294(8) 0.0403(8) -0.0011(7) 0.0070(6) 0.0039(7)
C48 0.0405(8) 0.0323(9) 0.0530(10) 0.0015(8) 0.0143(7) 0.0029(7)
C38 0.0456(9) 0.0314(9) 0.0420(9) 0.0005(7) 0.0009(7) 0.0015(7)
C37 0.0410(8) 0.0327(9) 0.0424(9) 0.0017(7) 0.0032(7) -0.0005(7)
C42 0.0497(10) 0.0467(11) 0.0429(9) -0.0011(8) 0.0034(8) 0.0041(9)
O6 0.0546(8) 0.0624(9) 0.0940(11) 0.0406(8) 0.0163(7) 0.0161(7)
C39 0.0433(9) 0.0396(9) 0.0487(9) 0.0016(8) 0.0118(7) 0.0019(8)
O8 0.0841(9) 0.0533(8) 0.0417(7) 0.0040(6) -0.0003(6) 0.0034(7)
C43 0.0371(8) 0.0363(9) 0.0415(8) 0.0021(7) 0.0071(6) 0.0026(7)
C33 0.0605(11) 0.0322(9) 0.0503(10) 0.0024(8) -0.0025(8) -0.0028(8)
C49 0.0497(9) 0.0464(10) 0.0392(9) -0.0029(7) 0.0094(7) 0.0017(8)
C30 0.0486(10) 0.0433(10) 0.0576(11) -0.0021(8) 0.0046(8) 0.0105(8)
C41 0.0479(10) 0.0440(11) 0.0584(11) 0.0027(9) 0.0142(8) -0.0033(8)
O5 0.0461(8) 0.0754(11) 0.1305(15) 0.0249(10) -0.0059(8) 0.0113(7)
C35 0.0485(10) 0.0562(12) 0.0680(13) 0.0045(10) 0.0059(9) -0.0139(10)
C44 0.0370(8) 0.0371(9) 0.0486(9) 0.0055(7) 0.0096(7) 0.0047(7)
C36 0.0428(9) 0.0475(11) 0.0567(11) 0.0014(9) 0.0058(8) -0.0002(8)
N4 0.0862(13) 0.0431(10) 0.0976(15) 0.0067(10) 0.0233(11) -0.0056(9)
C31 0.0660(12) 0.0349(10) 0.0655(12) -0.0031(9) 0.0020(9) 0.0169(9)
C50 0.0651(12) 0.0627(13) 0.0423(10) 0.0035(9) 0.0010(8) 0.0095(10)
C32 0.0749(13) 0.0301(9) 0.0660(12) 0.0003(9) -0.0022(10) 0.0017(9)
C34 0.0637(12) 0.0438(11) 0.0670(13) 0.0056(9) 0.0002(10) -0.0156(10)
O7 0.1473(16) 0.1010(13) 0.0563(9) -0.0273(9) -0.0166(9) 0.0759(13)
C45 0.0439(10) 0.0468(11) 0.0588(11) 0.0072(9) 0.0080(8) 0.0128(8)
C40 0.0494(11) 0.0557(12) 0.0765(14) 0.0070(10) 0.0223(10) 0.0022(9)
C46 0.1113(18) 0.0715(15) 0.0398(11) -0.0017(10) 0.0032(11) -0.0091(14)
C52 0.0825(15) 0.0624(13) 0.0576(12) -0.0128(10) 0.0000(10) -0.0131(11)
N3 0.0632(12) 0.0922(16) 0.146(2) 0.0101(14) 0.0487(13) 0.0139(11)
C25 0.0454(10) 0.0711(14) 0.0658(12) 0.0024(10) -0.0048(9) 0.0018(10)
C24 0.0704(13) 0.0582(12) 0.0513(11) 0.0153(9) 0.0092(9) 0.0015(10)
C51 0.0670(13) 0.0930(17) 0.0501(11) 0.0037(11) 0.0239(10) 0.0103(12)
C21 0.0811(15) 0.1002(19) 0.0659(14) -0.0357(13) 0.0029(12) -0.0118(14)
C47 0.0917(18) 0.106(2) 0.134(2) 0.083(2) 0.0345(17) 0.0413(16)
C20 0.148(3) 0.142(3) 0.0612(16) 0.0520(17) 0.0231(16) 0.030(2)
O9 0.0699(8) 0.0376(7) 0.0663(8) -0.0068(6) 0.0203(7) 0.0156(6)
O10 0.0617(8) 0.0328(7) 0.0700(8) 0.0026(6) 0.0063(6) 0.0170(6)

loop_
_atom_type_symbol
_atom_type_description
_atom_type_scat_dispersion_real
_atom_type_scat_dispersion_imag
_atom_type_scat_source
C C 0.0033 0.0016 'International Tables Vol C Tables 4.2.6.8 and 6.1.1.4'
H H 0.0000 0.0000 'International Tables Vol C Tables 4.2.6.8 and 6.1.1.4'
N N 0.0061 0.0033 'International Tables Vol C Tables 4.2.6.8 and 6.1.1.4'
O O 0.0106 0.0060 'International Tables Vol C Tables 4.2.6.8 and 6.1.1.4'

loop_
_geom_angle_atom_site_label_1
_geom_angle_atom_site_label_2
_geom_angle_atom_site_label_3
_geom_angle
C22 N5 C1 111.42(12)
C22 N5 C23 121.36(12)
C1 N5 C23 126.77(12)
C13 C2 C3 128.30(14)
C13 C2 C1 123.64(13)
C3 C2 C1 108.03(13)
C10 C11 C12 119.67(15)
C10 C11 C1 131.82(14)
C12 C11 C1 108.41(13)
C11 C12 C7 122.84(15)
C11 C12 C3 113.43(13)
C7 C12 C3 123.73(14)
C4 C3 C12 118.34(14)
C4 C3 C2 134.19(15)
C12 C3 C2 107.46(13)
C2 C13 C14 123.68(14)
C2 C13 C15 121.59(15)
C14 C13 C15 114.74(15)
N5 C1 C17 101.95(11)
N5 C1 C11 116.89(12)
C17 C1 C11 110.03(12)
N5 C1 C2 116.13(12)
C17 C1 C2 109.40(12)
C11 C1 C2 102.44(11)
O10 C22 N5 127.17(16)
O10 C22 C18 126.16(15)
N5 C22 C18 106.66(13)
C17 C18 C19 127.36(15)
C17 C18 C22 109.22(14)
C19 C18 C22 123.40(14)
C11 C10 C9 118.54(16)
C19 O4 C21 117.55(16)
C12 C7 C6 115.95(16)
C12 C7 C8 116.31(15)
C6 C7 C8 127.74(16)
C18 C17 C16 127.61(15)
C18 C17 C1 110.55(13)
C16 C17 C1 121.83(13)
C3 C4 C5 118.60(16)
C5 C6 C7 120.65(16)
O1 C16 O2 123.91(18)
O1 C16 C17 123.21(16)
O2 C16 C17 112.87(15)
C6 C5 C4 122.72(16)
N5 C23 C25 108.48(14)
N5 C23 C26 110.98(13)
C25 C23 C26 109.60(15)
N5 C23 C24 108.44(14)
C25 C23 C24 111.19(15)
C26 C23 C24 108.15(15)
C8 C9 C10 122.14(16)
C9 C8 C7 120.47(16)
N2 C14 C13 177.14(19)
O3 C19 O4 124.67(17)
O3 C19 C18 124.06(17)
O4 C19 C18 111.21(15)
C16 O2 C20 116.12(18)
N1 C15 C13 179.2(2)
C48 N6 C27 110.84(13)
C48 N6 C49 121.71(13)
C27 N6 C49 126.87(12)
C39 C28 C29 128.70(15)
C39 C28 C27 123.30(14)
C29 C28 C27 107.84(13)
C30 C29 C38 118.59(15)
C30 C29 C28 133.60(16)
C38 C29 C28 107.77(13)
N6 C27 C43 102.18(12)
N6 C27 C37 115.89(12)
C43 C27 C37 109.04(12)
N6 C27 C28 116.65(12)
C43 C27 C28 110.59(12)
C37 C27 C28 102.53(12)
O9 C48 N6 127.29(16)
O9 C48 C44 125.46(15)
N6 C48 C44 107.25(13)
C37 C38 C29 113.36(14)
C37 C38 C33 122.81(16)
C29 C38 C33 123.80(15)
C36 C37 C38 119.84(15)
C36 C37 C27 131.66(15)
C38 C37 C27 108.30(13)
O7 C42 O8 124.19(17)
O7 C42 C43 123.41(16)
O8 C42 C43 112.39(15)
C45 O6 C47 116.59(17)
C28 C39 C41 122.96(15)
C28 C39 C40 122.58(16)
C41 C39 C40 114.39(16)
C42 O8 C46 115.56(16)
C44 C43 C42 129.37(15)
C44 C43 C27 110.23(14)
C42 C43 C27 120.39(14)
C38 C33 C32 115.87(17)
C38 C33 C34 116.25(17)
C32 C33 C34 127.87(17)
N6 C49 C51 108.83(14)
N6 C49 C50 110.82(13)
C51 C49 C50 108.98(16)
N6 C49 C52 108.30(14)
C51 C49 C52 111.42(16)
C50 C49 C52 108.50(16)
C29 C30 C31 118.36(17)
N4 C41 C39 177.0(2)
C34 C35 C36 122.07(18)
C43 C44 C48 109.11(14)
C43 C44 C45 130.61(16)
C48 C44 C45 120.21(14)
C37 C36 C35 118.45(17)
C32 C31 C30 122.86(17)
C31 C32 C33 120.53(17)
C35 C34 C33 120.55(17)
O5 C45 O6 125.96(17)
O5 C45 C44 122.84(18)
O6 C45 C44 111.14(15)
N3 C40 C39 176.6(2)

loop_
_geom_bond_atom_site_label_1
_geom_bond_atom_site_label_2
_geom_bond_distance
N5 C22 1.375(2)
N5 C1 1.4689(19)
N5 C23 1.509(2)
C2 C13 1.352(2)
C2 C3 1.464(2)
C2 C1 1.566(2)
C11 C10 1.363(2)
C11 C12 1.403(2)
C11 C1 1.527(2)
C12 C7 1.406(2)
C12 C3 1.412(2)
C3 C4 1.382(2)
C13 C14 1.438(2)
C13 C15 1.442(2)
C1 C17 1.521(2)
C22 O10 1.2204(18)
C22 C18 1.489(2)
C18 C17 1.326(2)
C18 C19 1.483(2)
C10 C9 1.419(2)
O4 C19 1.303(2)
O4 C21 1.448(2)
C7 C6 1.413(2)
C7 C8 1.418(3)
C17 C16 1.485(2)
C4 C5 1.408(2)
C6 C5 1.368(3)
C16 O1 1.163(2)
C16 O2 1.283(2)
C23 C25 1.527(2)
C23 C26 1.528(2)
C23 C24 1.530(2)
C9 C8 1.366(3)
C14 N2 1.137(2)
C19 O3 1.183(2)
N1 C15 1.136(2)
O2 C20 1.467(3)
N6 C48 1.374(2)
N6 C27 1.4703(19)
N6 C49 1.508(2)
C28 C39 1.354(2)
C28 C29 1.463(2)
C28 C27 1.558(2)
C29 C30 1.382(2)
C29 C38 1.408(2)
C27 C43 1.524(2)
C27 C37 1.532(2)
C48 O9 1.2221(19)
C48 C44 1.487(2)
C38 C37 1.396(2)
C38 C33 1.408(2)
C37 C36 1.361(2)
C42 O7 1.184(2)
C42 O8 1.306(2)
C42 C43 1.488(2)
O6 C45 1.310(2)
O6 C47 1.462(2)
C39 C41 1.434(3)
C39 C40 1.438(2)
O8 C46 1.460(2)
C43 C44 1.328(2)
C33 C32 1.413(3)
C33 C34 1.420(3)
C49 C51 1.523(3)
C49 C50 1.526(3)
C49 C52 1.530(3)
C30 C31 1.409(3)
C41 N4 1.144(2)
O5 C45 1.192(2)
C35 C34 1.358(3)
C35 C36 1.425(3)
C44 C45 1.494(2)
C31 C32 1.370(3)
C40 N3 1.135(2)

loop_
_geom_torsion_atom_site_label_1
_geom_torsion_atom_site_label_2
_geom_torsion_atom_site_label_3
_geom_torsion_atom_site_label_4
_geom_torsion
C10 C11 C12 C7 0.4(2)
C1 C11 C12 C7 177.03(14)
C10 C11 C12 C3 -179.80(15)
C1 C11 C12 C3 -3.14(18)
C11 C12 C3 C4 179.41(14)
C7 C12 C3 C4 -0.8(2)
C11 C12 C3 C2 0.10(18)
C7 C12 C3 C2 179.93(14)
C13 C2 C3 C4 1.9(3)
C1 C2 C3 C4 -176.25(17)
C13 C2 C3 C12 -178.98(15)
C1 C2 C3 C12 2.90(16)
C3 C2 C13 C14 -177.75(16)
C1 C2 C13 C14 0.1(2)
C3 C2 C13 C15 2.0(3)
C1 C2 C13 C15 179.82(14)
C22 N5 C1 C17 -2.72(15)
C23 N5 C1 C17 -175.09(13)
C22 N5 C1 C11 117.27(14)
C23 N5 C1 C11 -55.10(19)
C22 N5 C1 C2 -121.54(14)
C23 N5 C1 C2 66.09(18)
C10 C11 C1 N5 -51.2(2)
C12 C11 C1 N5 132.68(13)
C10 C11 C1 C17 64.4(2)
C12 C11 C1 C17 -111.73(14)
C10 C11 C1 C2 -179.36(17)
C12 C11 C1 C2 4.54(15)
C13 C2 C1 N5 48.7(2)
C3 C2 C1 N5 -133.11(13)
C13 C2 C1 C17 -66.01(18)
C3 C2 C1 C17 112.22(14)
C13 C2 C1 C11 177.28(14)
C3 C2 C1 C11 -4.49(15)
C1 N5 C22 O10 -174.83(15)
C23 N5 C22 O10 -2.0(2)
C1 N5 C22 C18 4.38(16)
C23 N5 C22 C18 177.23(13)
O10 C22 C18 C17 174.73(16)
N5 C22 C18 C17 -4.49(17)
O10 C22 C18 C19 -3.8(3)
N5 C22 C18 C19 177.00(15)
C12 C11 C10 C9 -1.5(2)
C1 C11 C10 C9 -177.23(16)
C11 C12 C7 C6 -179.45(15)
C3 C12 C7 C6 0.7(2)
C11 C12 C7 C8 0.7(2)
C3 C12 C7 C8 -179.11(15)
C19 C18 C17 C16 0.3(3)
C22 C18 C17 C16 -178.17(15)
C19 C18 C17 C1 -178.75(15)
C22 C18 C17 C1 2.81(17)
N5 C1 C17 C18 -0.21(16)
C11 C1 C17 C18 -124.91(14)
C2 C1 C17 C18 123.28(14)
N5 C1 C17 C16 -179.30(13)
C11 C1 C17 C16 56.01(18)
C2 C1 C17 C16 -55.80(18)
C12 C3 C4 C5 0.2(2)
C2 C3 C4 C5 179.32(17)
C12 C7 C6 C5 -0.2(2)
C8 C7 C6 C5 179.61(18)
C18 C17 C16 O1 -131.3(2)
C1 C17 C16 O1 47.6(3)
C18 C17 C16 O2 47.8(2)
C1 C17 C16 O2 -133.31(17)
C7 C6 C5 C4 -0.3(3)
C3 C4 C5 C6 0.3(3)
C22 N5 C23 C25 -64.08(19)
C1 N5 C23 C25 107.60(17)
C22 N5 C23 C26 175.46(15)
C1 N5 C23 C26 -12.9(2)
C22 N5 C23 C24 56.80(19)
C1 N5 C23 C24 -131.52(15)
C11 C10 C9 C8 1.6(3)
C10 C9 C8 C7 -0.5(3)
C12 C7 C8 C9 -0.6(3)
C6 C7 C8 C9 179.55(18)
C2 C13 C14 N2 164(5)
C15 C13 C14 N2 -15(5)
C21 O4 C19 O3 3.5(3)
C21 O4 C19 C18 -173.61(18)
C17 C18 C19 O3 -131.1(2)
C22 C18 C19 O3 47.1(3)
C17 C18 C19 O4 46.0(2)
C22 C18 C19 O4 -135.73(17)
O1 C16 O2 C20 3.8(4)
C17 C16 O2 C20 -175.3(2)
C2 C13 C15 N1 144(70)
C14 C13 C15 N1 -36(18)
C39 C28 C29 C30 0.6(3)
C27 C28 C29 C30 -174.85(18)
C39 C28 C29 C38 178.00(16)
C27 C28 C29 C38 2.54(17)
C48 N6 C27 C43 -6.47(16)
C49 N6 C27 C43 -177.76(13)
C48 N6 C27 C37 111.93(14)
C49 N6 C27 C37 -59.36(19)
C48 N6 C27 C28 -127.19(14)
C49 N6 C27 C28 61.52(19)
C39 C28 C27 N6 52.3(2)
C29 C28 C27 N6 -131.97(14)
C39 C28 C27 C43 -63.88(19)
C29 C28 C27 C43 111.88(14)
C39 C28 C27 C37 179.99(15)
C29 C28 C27 C37 -4.25(16)
C27 N6 C48 O9 -174.24(16)
C49 N6 C48 O9 -2.4(2)
C27 N6 C48 C44 5.32(17)
C49 N6 C48 C44 177.13(13)
C30 C29 C38 C37 178.33(15)
C28 C29 C38 C37 0.48(19)
C30 C29 C38 C33 0.3(2)
C28 C29 C38 C33 -177.52(15)
C29 C38 C37 C36 -178.78(15)
C33 C38 C37 C36 -0.8(2)
C29 C38 C37 C27 -3.35(18)
C33 C38 C37 C27 174.67(15)
N6 C27 C37 C36 -52.6(2)
C43 C27 C37 C36 62.0(2)
C28 C27 C37 C36 179.22(17)
N6 C27 C37 C38 132.73(14)
C43 C27 C37 C38 -112.72(14)
C28 C27 C37 C38 4.53(16)
C29 C28 C39 C41 -177.49(16)
C27 C28 C39 C41 -2.7(3)
C29 C28 C39 C40 -0.5(3)
C27 C28 C39 C40 174.31(16)
O7 C42 O8 C46 -0.1(3)
C43 C42 O8 C46 -178.65(16)
O7 C42 C43 C44 -171.5(2)
O8 C42 C43 C44 7.1(3)
O7 C42 C43 C27 7.4(3)
O8 C42 C43 C27 -173.98(14)
N6 C27 C43 C44 5.38(16)
C37 C27 C43 C44 -117.77(15)
C28 C27 C43 C44 130.22(14)
N6 C27 C43 C42 -173.73(14)
C37 C27 C43 C42 63.11(18)
C28 C27 C43 C42 -48.90(19)
C37 C38 C33 C32 -177.67(16)
C29 C38 C33 C32 0.1(2)
C37 C38 C33 C34 1.3(2)
C29 C38 C33 C34 179.08(16)
C48 N6 C49 C51 -61.0(2)
C27 N6 C49 C51 109.47(18)
C48 N6 C49 C50 179.22(15)
C27 N6 C49 C50 -10.3(2)
C48 N6 C49 C52 60.32(19)
C27 N6 C49 C52 -129.25(17)
C38 C29 C30 C31 -0.7(2)
C28 C29 C30 C31 176.49(18)
C28 C39 C41 N4 163(5)
C40 C39 C41 N4 -14(5)
C42 C43 C44 C48 176.53(16)
C27 C43 C44 C48 -2.49(18)
C42 C43 C44 C45 -6.6(3)
C27 C43 C44 C45 174.39(16)
O9 C48 C44 C43 177.88(16)
N6 C48 C44 C43 -1.69(18)
O9 C48 C44 C45 0.6(3)
N6 C48 C44 C45 -178.95(14)
C38 C37 C36 C35 -0.5(3)
C27 C37 C36 C35 -174.70(17)
C34 C35 C36 C37 1.3(3)
C29 C30 C31 C32 0.6(3)
C30 C31 C32 C33 -0.1(3)
C38 C33 C32 C31 -0.2(3)
C34 C33 C32 C31 -179.04(19)
C36 C35 C34 C33 -0.7(3)
C38 C33 C34 C35 -0.5(3)
C32 C33 C34 C35 178.28(19)
C47 O6 C45 O5 -1.0(3)
C47 O6 C45 C44 176.2(2)
C43 C44 C45 O5 -82.5(3)
C48 C44 C45 O5 94.1(2)
C43 C44 C45 O6 100.2(2)
C48 C44 C45 O6 -83.2(2)
C28 C39 C40 N3 -158(4)
C41 C39 C40 N3 20(5)
